data_1004123
loop_
_publ_author_name
'Mentre, O'
'Dhaussy, A-C'
'Abraham, F'
'Steinfink, H'

_publ_section_title
;
Effect of iron substitution on the structural, electric, and magnetic
properties in R-type Pb Fex V6-x O11, a frustrated system
;
_journal_coden_ASTM JSSCBI
_journal_name_full 'Journal of Solid State Chemistry'
_journal_page_first 223
_journal_page_last 233
_journal_paper_doi 10.1006/jssc.1997.7294
_journal_volume 130
_journal_year 1997
_chemical_formula_structural 'Pb (Fe0.75 V1.25) Fe V3 O11'
_chemical_formula_sum 'Fe1.75 O11 Pb V4.25'
_chemical_name_systematic 'Lead iron vanadium oxide (1/1.75/4.25/11)'
_space_group_IT_number 186
_symmetry_cell_setting hexagonal
_symmetry_Int_Tables_number 186
_symmetry_space_group_name_Hall 'P 6c -2c'
_symmetry_space_group_name_H-M 'P 63 m c'
_cell_angle_alpha 90
_cell_angle_beta 90
_cell_angle_gamma 120
_cell_formula_units_Z 2
_cell_length_a 5.742(2)
_cell_length_b 5.742(2)
_cell_length_c 13.507(5)
_cell_volume 385.7
_refine_ls_R_factor_all 0.049
_cod_database_code 1004123

loop_
_symmetry_equiv_pos_as_xyz
x,y,z
-y,x-y,z
y-x,-x,z
-y,-x,z
y-x,y,z
x,x-y,z
-x,-y,1/2+z
y,y-x,1/2+z
x-y,x,1/2+z
y,x,1/2+z
x-y,-y,1/2+z
-x,y-x,1/2+z

loop_
_atom_site_aniso_label
_atom_site_aniso_U_11
_atom_site_aniso_U_12
_atom_site_aniso_U_13
_atom_site_aniso_U_22
_atom_site_aniso_U_23
_atom_site_aniso_U_33
Pb1 0.0162(3) 0.0081(2) 0. 0.0162(3) 0. 0.0140(4)
V1 0.0085(10) 0.0042(5) 0. 0.0085(10) 0. 0.0407(32)
V2 0.0002(13) 0.0001(7) 0. 0.0002(13) 0. 0.0055(23)
Fe1 0.0002(13) 0.0001(7) 0. 0.0002(13) 0. 0.0055(23)
V3 0.0048(5) 0.0012(7) 0.0015(6) 0.0048(5) -0.0015(6) 0.0029(8)
Fe2 0.0048(5) 0.0012(7) 0.0015(6) 0.0048(5) -0.0015(6) 0.0029(8)
Fe3 0.0072(16) 0.0036(8) 0. 0.0072(16) 0. 0.0010(21)

loop_
_atom_site_label
_atom_site_type_symbol
_atom_site_symmetry_multiplicity
_atom_site_Wyckoff_symbol
_atom_site_fract_x
_atom_site_fract_y
_atom_site_fract_z
_atom_site_occupancy
_atom_site_attached_hydrogens
_atom_site_calc_flag
Pb1 Pb2+ 2 b 0.3333 0.6667 0.2214(8) 1. 0 d
V1 V3+ 6 c 0.5094(2) 0.4906(2) -0.0003(8) 1. 0 d
V2 V4+ 2 a 0. 0. 0.1459(9) 0.75 0 d
Fe1 Fe3+ 2 a 0. 0. 0.1459(9) 0.25 0 d
V3 V4+ 2 a 0. 0. 0.3522(9) 0.5 0 d
Fe2 Fe3+ 2 a 0. 0. 0.3522(9) 0.5 0 d
Fe3 Fe3+ 2 b 0.6667 0.3333 0.2703(9) 1. 0 d
O1 O2- 6 c 0.173(1) 0.827(1) 0.081(1) 1. 0 d
O2 O2- 6 c 0.153(1) 0.847(1) 0.75 1. 0 d
O3 O2- 6 c 0.173(1) 0.827(1) 0.421(1) 1. 0 d
O4 O2- 2 b 0.6667 0.3333 0.420(2) 1. 0 d
O5 O2- 2 b 0.6667 0.3333 0.086(2) 1. 0 d

loop_
_atom_type_symbol
_atom_type_oxidation_number
Pb2+ 2.000
V3+ 3.250
V4+ 4.000
Fe3+ 3.000
O2- -2.000
